data_4020258
loop_
_publ_author_name
'Shigekazu Ito'
'Hiromichi Jin'
'Shigeo Kimura'
'Masaaki Yoshifuji'

_journal_name_full 'Journal of Organic Chemistry'
_journal_page_first 3537
_journal_page_last 3541
_journal_paper_doi 10.1021/jo050195z
_journal_volume 70
_journal_year 2005
_chemical_formula_moiety 'C44 H78 P2 Si2 '
_chemical_formula_sum 'C44 H78 P2 Si2'
_chemical_formula_weight 725.22
_space_group_IT_number 14
_symmetry_cell_setting monoclinic
_symmetry_space_group_name_Hall '-P 2yn'
_symmetry_space_group_name_H-M 'P 1 21/n 1'
_cell_angle_alpha 90
_cell_angle_beta 94.8471(6)
_cell_angle_gamma 90
_cell_formula_units_Z 4
_cell_length_a 10.5921(5)
_cell_length_b 14.9698(6)
_cell_length_c 29.559(1)
_cell_measurement_temperature 296
_cell_volume 4670.1(4)
_exptl_crystal_density_diffrn 1.031
_cod_original_sg_symbol_H-M 'P 21/n'
_cod_original_formula_sum 'C44 H78 P2 Si2 '
_cod_database_code 4020258

loop_
_symmetry_equiv_pos_as_xyz
x,y,z
1/2-x,1/2+y,1/2-z
-x,-y,-z
1/2+x,1/2-y,1/2+z

loop_
_atom_site_label
_atom_site_type_symbol
_atom_site_fract_x
_atom_site_fract_y
_atom_site_fract_z
_atom_site_U_iso_or_equiv
_atom_site_adp_type
_atom_site_occupancy
_atom_site_calc_flag
_atom_site_refinement_flags
_atom_site_disorder_assembly
_atom_site_disorder_group
P(1) P 0.1041(2) 0.3788(1) 0.23722(7) 0.0458(6) Uani 1.00 d . . .
P(2) P 0.1701(2) 0.2513(2) 0.33024(7) 0.0447(6) Uani 1.00 d . . .
Si(1) Si -0.0567(3) 0.1921(2) 0.22344(9) 0.0521(7) Uani 1.00 d . . .
Si(2) Si -0.0876(2) 0.3772(2) 0.33418(9) 0.0492(7) Uani 1.00 d . . .
C(1) C 0.0174(7) 0.2929(5) 0.2545(3) 0.034(2) Uani 1.00 d . . .
C(2) C 0.0092(8) 0.2874(5) 0.3071(3) 0.041(2) Uani 1.00 d . . .
C(3) C 0.1171(8) 0.3705(5) 0.1748(3) 0.040(2) Uani 1.00 d . . .
C(4) C 0.0274(8) 0.4149(5) 0.1435(3) 0.044(2) Uani 1.00 d . . .
C(5) C 0.0263(8) 0.3926(6) 0.0977(3) 0.044(2) Uani 1.00 d . . .
C(6) C 0.1153(8) 0.3355(5) 0.0810(3) 0.042(2) Uani 1.00 d . . .
C(7) C 0.2125(8) 0.3053(5) 0.1107(3) 0.043(2) Uani 1.00 d . . .
C(8) C 0.2198(8) 0.3238(5) 0.1573(3) 0.043(2) Uani 1.00 d . . .
C(9) C -0.0722(10) 0.4842(7) 0.1568(3) 0.059(3) Uani 1.00 d . . .
C(10) C -0.188(1) 0.4373(9) 0.1729(5) 0.091(4) Uani 1.00 d . . .
C(11) C -0.015(1) 0.5515(7) 0.1925(5) 0.093(4) Uani 1.00 d . . .
C(12) C -0.118(1) 0.5422(9) 0.1154(4) 0.100(5) Uani 1.00 d . . .
C(13) C 0.1094(9) 0.3079(7) 0.0303(3) 0.054(3) Uani 1.00 d . . .
C(14) C -0.009(1) 0.339(1) 0.0031(4) 0.094(4) Uani 1.00 d . . .
C(15) C 0.224(1) 0.3465(9) 0.0088(4) 0.086(4) Uani 1.00 d . . .
C(16) C 0.119(2) 0.2058(8) 0.0275(4) 0.101(5) Uani 1.00 d . . .
C(17) C 0.3397(9) 0.2907(6) 0.1858(3) 0.052(3) Uani 1.00 d . . .
C(18) C 0.446(1) 0.272(1) 0.1555(5) 0.097(5) Uani 1.00 d . . .
C(19) C 0.314(1) 0.2045(7) 0.2120(4) 0.087(4) Uani 1.00 d . . .
C(20) C 0.391(1) 0.3624(8) 0.2199(5) 0.087(4) Uani 1.00 d . . .
C(21) C 0.1908(7) 0.2691(5) 0.3929(2) 0.033(2) Uani 1.00 d . . .
C(22) C 0.2605(8) 0.3425(6) 0.4121(3) 0.044(2) Uani 1.00 d . . .
C(23) C 0.2422(8) 0.3659(5) 0.4576(3) 0.045(2) Uani 1.00 d . . .
C(24) C 0.1698(8) 0.3176(6) 0.4848(3) 0.045(2) Uani 1.00 d . . .
C(25) C 0.1230(8) 0.2359(5) 0.4674(3) 0.041(2) Uani 1.00 d . . .
C(26) C 0.1348(7) 0.2081(5) 0.4229(3) 0.036(2) Uani 1.00 d . . .
C(27) C 0.3664(10) 0.3946(7) 0.3889(3) 0.064(3) Uani 1.00 d . . .
C(28) C 0.451(1) 0.324(1) 0.3662(5) 0.098(5) Uani 1.00 d . . .
C(29) C 0.317(1) 0.4653(9) 0.3554(5) 0.109(5) Uani 1.00 d . . .
C(30) C 0.456(1) 0.4432(10) 0.4242(5) 0.105(5) Uani 1.00 d . . .
C(31) C 0.1446(10) 0.3455(7) 0.5330(3) 0.062(3) Uani 1.00 d . . .
C(32) C 0.223(1) 0.4261(10) 0.5489(4) 0.097(5) Uani 1.00 d . . .
C(33) C 0.001(1) 0.369(1) 0.5325(5) 0.100(5) Uani 1.00 d . . .
C(34) C 0.175(2) 0.270(1) 0.5663(4) 0.104(5) Uani 1.00 d . . .
C(35) C 0.0993(8) 0.1094(5) 0.4113(3) 0.041(2) Uani 1.00 d . . .
C(36) C 0.062(1) 0.0578(6) 0.4536(4) 0.083(4) Uani 1.00 d . . .
C(37) C -0.014(1) 0.0985(7) 0.3768(4) 0.075(4) Uani 1.00 d . . .
C(38) C 0.216(1) 0.0627(6) 0.3954(5) 0.085(4) Uani 1.00 d . . .
C(39) C -0.230(1) 0.1895(10) 0.2348(6) 0.111(6) Uani 1.00 d . . .
C(40) C 0.013(1) 0.0857(7) 0.2464(4) 0.085(4) Uani 1.00 d . . .
C(41) C -0.054(1) 0.1891(7) 0.1613(4) 0.075(4) Uani 1.00 d . . .
C(42) C -0.126(1) 0.3425(9) 0.3914(4) 0.089(4) Uani 1.00 d . . .
C(43) C -0.013(2) 0.4889(9) 0.3395(7) 0.138(7) Uani 1.00 d . . .
C(44) C -0.238(1) 0.395(1) 0.3000(4) 0.100(5) Uani 1.00 d . . .
H(1) H 0.1940 0.3191 0.3291 0.0638 Uiso 1.00 calc . . .
H(2) H -0.0527 0.2190 0.3127 0.0638 Uiso 1.00 calc . . .
H(3) H -0.0532 0.4118 0.0756 0.0638 Uiso 1.00 calc . . .
H(4) H 0.2985 0.2672 0.0982 0.0638 Uiso 1.00 calc . . .
H(5) H -0.2280 0.4035 0.1495 0.1094 Uiso 1.00 calc . . .
H(6) H -0.1617 0.4008 0.1983 0.1094 Uiso 1.00 calc . . .
H(7) H -0.2443 0.4824 0.1825 0.1094 Uiso 1.00 calc . . .
H(8) H 0.0148 0.5203 0.2198 0.1094 Uiso 1.00 calc . . .
H(9) H -0.0796 0.5925 0.2002 0.1094 Uiso 1.00 calc . . .
H(10) H 0.0523 0.5833 0.1815 0.1094 Uiso 1.00 calc . . .
H(11) H -0.1775 0.5853 0.1247 0.1214 Uiso 1.00 calc . . .
H(12) H -0.0457 0.5755 0.1061 0.1214 Uiso 1.00 calc . . .
H(13) H -0.1528 0.5081 0.0916 0.1214 Uiso 1.00 calc . . .
H(14) H -0.0823 0.3157 0.0163 0.1181 Uiso 1.00 calc . . .
H(15) H -0.0142 0.4025 0.0032 0.1181 Uiso 1.00 calc . . .
H(16) H -0.0107 0.3183 -0.0273 0.1181 Uiso 1.00 calc . . .
H(17) H 0.2177 0.4111 0.0089 0.1096 Uiso 1.00 calc . . .
H(18) H 0.2217 0.3278 -0.0222 0.1096 Uiso 1.00 calc . . .
H(19) H 0.2994 0.3291 0.0247 0.1096 Uiso 1.00 calc . . .
H(20) H 0.1230 0.1870 -0.0032 0.1168 Uiso 1.00 calc . . .
H(21) H 0.2012 0.1870 0.0437 0.1168 Uiso 1.00 calc . . .
H(22) H 0.0550 0.1773 0.0411 0.1168 Uiso 1.00 calc . . .
H(23) H 0.4663 0.3254 0.1402 0.1185 Uiso 1.00 calc . . .
H(24) H 0.4197 0.2276 0.1339 0.1185 Uiso 1.00 calc . . .
H(25) H 0.5192 0.2518 0.1736 0.1185 Uiso 1.00 calc . . .
H(26) H 0.3886 0.1867 0.2306 0.0997 Uiso 1.00 calc . . .
H(27) H 0.2893 0.1574 0.1918 0.0997 Uiso 1.00 calc . . .
H(28) H 0.2478 0.2145 0.2318 0.0997 Uiso 1.00 calc . . .
H(29) H 0.4638 0.3407 0.2368 0.1050 Uiso 1.00 calc . . .
H(30) H 0.3269 0.3756 0.2398 0.1050 Uiso 1.00 calc . . .
H(31) H 0.4102 0.4147 0.2038 0.1050 Uiso 1.00 calc . . .
H(32) H 0.2813 0.4224 0.4707 0.0638 Uiso 1.00 calc . . .
H(33) H 0.1108 0.1841 0.4861 0.0638 Uiso 1.00 calc . . .
H(34) H 0.4870 0.2830 0.3888 0.1128 Uiso 1.00 calc . . .
H(35) H 0.4003 0.2905 0.3440 0.1128 Uiso 1.00 calc . . .
H(36) H 0.5172 0.3526 0.3523 0.1128 Uiso 1.00 calc . . .
H(37) H 0.2612 0.4378 0.3324 0.1274 Uiso 1.00 calc . . .
H(38) H 0.3857 0.4918 0.3418 0.1274 Uiso 1.00 calc . . .
H(39) H 0.2722 0.5090 0.3706 0.1274 Uiso 1.00 calc . . .
H(40) H 0.5216 0.4705 0.4093 0.1273 Uiso 1.00 calc . . .
H(41) H 0.4098 0.4866 0.4389 0.1273 Uiso 1.00 calc . . .
H(42) H 0.4915 0.4008 0.4457 0.1273 Uiso 1.00 calc . . .
H(43) H 0.3119 0.4213 0.5473 0.0638 Uiso 1.00 calc . . .
H(44) H 0.1934 0.4897 0.5258 0.0638 Uiso 1.00 calc . . .
H(45) H 0.2167 0.4296 0.5856 0.0638 Uiso 1.00 calc . . .
H(46) H -0.0156 0.4192 0.5117 0.1226 Uiso 1.00 calc . . .
H(47) H -0.0168 0.3882 0.5618 0.1226 Uiso 1.00 calc . . .
H(48) H -0.0485 0.3209 0.5225 0.1226 Uiso 1.00 calc . . .
H(49) H 0.1572 0.2857 0.5953 0.1221 Uiso 1.00 calc . . .
H(50) H 0.1285 0.2177 0.5562 0.1221 Uiso 1.00 calc . . .
H(51) H 0.2644 0.2555 0.5660 0.1221 Uiso 1.00 calc . . .
H(52) H 0.1308 0.0601 0.4769 0.0981 Uiso 1.00 calc . . .
H(53) H -0.0107 0.0832 0.4645 0.0981 Uiso 1.00 calc . . .
H(54) H 0.0466 -0.0033 0.4457 0.0981 Uiso 1.00 calc . . .
H(55) H -0.0881 0.1247 0.3891 0.0899 Uiso 1.00 calc . . .
H(56) H -0.0303 0.0384 0.3704 0.0899 Uiso 1.00 calc . . .
H(57) H -0.0005 0.1304 0.3497 0.0899 Uiso 1.00 calc . . .
H(58) H 0.2831 0.0648 0.4186 0.1025 Uiso 1.00 calc . . .
H(59) H 0.1954 0.0024 0.3881 0.1025 Uiso 1.00 calc . . .
H(60) H 0.2411 0.0921 0.3690 0.1025 Uiso 1.00 calc . . .
H(61) H -0.2728 0.2391 0.2210 0.1342 Uiso 1.00 calc . . .
H(62) H -0.2371 0.1911 0.2668 0.1342 Uiso 1.00 calc . . .
H(63) H -0.2678 0.1356 0.2229 0.1342 Uiso 1.00 calc . . .
H(64) H 0.0026 0.0805 0.2882 0.0638 Uiso 1.00 calc . . .
H(65) H -0.0243 0.0171 0.2335 0.0638 Uiso 1.00 calc . . .
H(66) H 0.1078 0.0898 0.2449 0.0638 Uiso 1.00 calc . . .
H(67) H -0.1030 0.1400 0.1494 0.0895 Uiso 1.00 calc . . .
H(68) H 0.0310 0.1826 0.1537 0.0895 Uiso 1.00 calc . . .
H(69) H -0.0883 0.2431 0.1486 0.0895 Uiso 1.00 calc . . .
H(70) H -0.1694 0.2855 0.3891 0.1064 Uiso 1.00 calc . . .
H(71) H -0.0518 0.3363 0.4109 0.1064 Uiso 1.00 calc . . .
H(72) H -0.1814 0.3848 0.4033 0.1064 Uiso 1.00 calc . . .
H(73) H 0.0613 0.4851 0.3599 0.1633 Uiso 1.00 calc . . .
H(74) H -0.0709 0.5295 0.3513 0.1633 Uiso 1.00 calc . . .
H(75) H 0.0080 0.5082 0.3107 0.1633 Uiso 1.00 calc . . .
H(76) H -0.2851 0.4411 0.3134 0.1241 Uiso 1.00 calc . . .
H(77) H -0.2863 0.3418 0.2984 0.1241 Uiso 1.00 calc . . .
H(78) H -0.2219 0.4134 0.2701 0.1241 Uiso 1.00 calc . . .

loop_
_atom_site_aniso_label
_atom_site_aniso_U_11
_atom_site_aniso_U_22
_atom_site_aniso_U_33
_atom_site_aniso_U_12
_atom_site_aniso_U_13
_atom_site_aniso_U_23
P(1) 0.072(2) 0.037(1) 0.029(1) -0.005(1) 0.007(1) 0.0025(9)
P(2) 0.041(1) 0.068(1) 0.025(1) 0.013(1) 0.0049(9) 0.004(1)
Si(1) 0.069(2) 0.044(1) 0.043(1) -0.013(1) 0.003(1) 0.002(1)
Si(2) 0.048(1) 0.059(1) 0.042(1) 0.014(1) 0.012(1) 0.002(1)
C(1) 0.030(4) 0.036(4) 0.037(4) 0.001(3) 0.007(3) 0.008(3)
C(2) 0.043(5) 0.054(4) 0.026(4) 0.024(4) 0.005(3) 0.008(4)
C(3) 0.052(5) 0.037(4) 0.030(4) 0.008(4) 0.007(4) 0.002(3)
C(4) 0.049(5) 0.044(4) 0.039(5) 0.006(4) 0.015(4) 0.002(4)
C(5) 0.047(5) 0.059(5) 0.026(4) 0.002(4) -0.002(4) 0.013(4)
C(6) 0.050(5) 0.041(4) 0.036(5) -0.006(4) 0.007(4) 0.000(4)
C(7) 0.055(5) 0.050(4) 0.025(4) -0.003(4) 0.004(4) 0.001(4)
C(8) 0.060(5) 0.032(4) 0.037(5) -0.005(4) 0.001(4) 0.000(3)
C(9) 0.070(6) 0.076(6) 0.035(5) 0.028(5) 0.021(5) 0.026(5)
C(10) 0.061(7) 0.124(10) 0.093(9) 0.037(7) 0.032(7) 0.044(8)
C(11) 0.12(1) 0.058(6) 0.10(1) 0.043(7) 0.019(8) -0.018(7)
C(12) 0.13(1) 0.109(9) 0.068(8) 0.066(9) 0.031(8) 0.044(7)
C(13) 0.064(6) 0.077(6) 0.020(4) -0.008(5) 0.000(4) 0.000(4)
C(14) 0.109(10) 0.13(1) 0.038(6) -0.020(9) -0.015(6) -0.003(7)
C(15) 0.097(9) 0.122(10) 0.042(6) -0.025(8) 0.026(6) -0.006(7)
C(16) 0.16(1) 0.082(8) 0.064(8) -0.018(8) 0.001(8) -0.018(7)
C(17) 0.054(5) 0.061(5) 0.040(5) 0.020(4) -0.009(4) -0.002(4)
C(18) 0.068(8) 0.14(1) 0.080(9) 0.036(8) -0.002(7) -0.012(9)
C(19) 0.13(1) 0.062(6) 0.069(8) 0.035(7) -0.002(8) 0.004(6)
C(20) 0.066(7) 0.097(8) 0.092(9) 0.010(6) -0.030(7) -0.030(8)
C(21) 0.038(4) 0.039(4) 0.024(4) -0.005(3) 0.004(3) 0.008(3)
C(22) 0.042(5) 0.051(4) 0.039(5) -0.007(4) 0.000(4) 0.012(4)
C(23) 0.048(5) 0.047(4) 0.039(5) -0.007(4) -0.008(4) -0.003(4)
C(24) 0.044(5) 0.061(5) 0.029(4) 0.004(4) 0.000(4) -0.007(4)
C(25) 0.047(5) 0.039(4) 0.036(4) 0.002(3) 0.004(4) 0.013(3)
C(26) 0.042(4) 0.038(4) 0.027(4) -0.008(3) 0.002(3) -0.007(3)
C(27) 0.061(6) 0.073(6) 0.056(6) -0.033(5) -0.008(5) 0.029(5)
C(28) 0.047(6) 0.16(1) 0.089(9) -0.022(8) 0.024(6) 0.025(9)
C(29) 0.12(1) 0.105(9) 0.092(10) -0.054(9) -0.027(9) 0.044(8)
C(30) 0.103(10) 0.12(1) 0.085(9) -0.064(9) -0.014(8) 0.031(9)
C(31) 0.063(6) 0.086(6) 0.036(5) 0.006(5) -0.002(5) -0.020(5)
C(32) 0.092(9) 0.13(1) 0.070(8) -0.019(8) 0.001(7) -0.055(8)
C(33) 0.083(8) 0.15(1) 0.068(8) 0.029(8) 0.019(7) -0.035(9)
C(34) 0.14(1) 0.14(1) 0.033(6) 0.034(10) 0.008(7) 0.002(7)
C(35) 0.053(5) 0.036(4) 0.035(4) -0.009(4) 0.004(4) 0.006(3)
C(36) 0.14(1) 0.046(5) 0.062(7) -0.026(6) 0.023(7) 0.007(5)
C(37) 0.082(8) 0.053(5) 0.086(8) -0.028(5) -0.011(7) -0.002(5)
C(38) 0.086(8) 0.046(5) 0.13(1) 0.009(5) 0.029(8) -0.016(6)
C(39) 0.090(9) 0.110(10) 0.13(1) -0.060(8) 0.017(9) -0.022(10)
C(40) 0.14(1) 0.051(5) 0.063(7) 0.003(6) -0.007(8) 0.002(5)
C(41) 0.101(9) 0.069(6) 0.053(6) -0.022(6) -0.006(6) -0.003(6)
C(42) 0.101(9) 0.107(8) 0.063(7) 0.054(7) 0.036(7) 0.016(7)
C(43) 0.16(2) 0.076(8) 0.19(2) -0.003(9) 0.09(1) -0.06(1)
C(44) 0.064(7) 0.15(1) 0.082(9) 0.071(8) 0.004(7) 0.016(9)

loop_
_geom_bond_atom_site_label_1
_geom_bond_atom_site_label_2
_geom_bond_distance
_geom_bond_site_symmetry_1
_geom_bond_site_symmetry_2
_geom_bond_publ_flag
P(1) C(1) 1.685(7) . . yes
P(1) C(3) 1.867(8) . . yes
P(2) C(2) 1.863(8) . . yes
P(2) C(21) 1.867(8) . . yes
Si(1) C(1) 1.901(8) . . yes
Si(1) C(39) 1.89(1) . . yes
Si(1) C(40) 1.86(1) . . yes
Si(1) C(41) 1.84(1) . . yes
Si(2) C(2) 1.907(8) . . yes
Si(2) C(42) 1.85(1) . . yes
Si(2) C(43) 1.85(1) . . yes
Si(2) C(44) 1.84(1) . . yes
C(1) C(2) 1.57(1) . . yes
C(3) C(4) 1.43(1) . . yes
C(3) C(8) 1.43(1) . . yes
C(4) C(5) 1.39(1) . . yes
C(4) C(9) 1.55(1) . . yes
C(5) C(6) 1.39(1) . . yes
C(6) C(7) 1.37(1) . . yes
C(6) C(13) 1.55(1) . . yes
C(7) C(8) 1.40(1) . . yes
C(8) C(17) 1.55(1) . . yes
C(9) C(10) 1.52(2) . . yes
C(9) C(11) 1.55(2) . . yes
C(9) C(12) 1.54(1) . . yes
C(13) C(14) 1.51(2) . . yes
C(13) C(15) 1.53(1) . . yes
C(13) C(16) 1.53(2) . . yes
C(17) C(18) 1.53(2) . . yes
C(17) C(19) 1.54(2) . . yes
C(17) C(20) 1.54(1) . . yes
C(21) C(22) 1.41(1) . . yes
C(21) C(26) 1.434(10) . . yes
C(22) C(23) 1.42(1) . . yes
C(22) C(27) 1.57(1) . . yes
C(23) C(24) 1.36(1) . . yes
C(24) C(25) 1.40(1) . . yes
C(24) C(31) 1.53(1) . . yes
C(25) C(26) 1.40(1) . . yes
C(26) C(35) 1.556(10) . . yes
C(27) C(28) 1.57(2) . . yes
C(27) C(29) 1.51(2) . . yes
C(27) C(30) 1.53(2) . . yes
C(31) C(32) 1.52(2) . . yes
C(31) C(33) 1.56(2) . . yes
C(31) C(34) 1.52(2) . . yes
C(35) C(36) 1.55(1) . . yes
C(35) C(37) 1.51(1) . . yes
C(35) C(38) 1.53(1) . . yes

loop_
_cod_related_entry_id
_cod_related_entry_database
_cod_related_entry_code
1 ChemSpider 17620849
